data_2015447
loop_
_publ_author_name
'Redhammer, G\"unther J.'
'Roth, Georg.'

_publ_section_title
;
 Commensurate monoclinic form of Ca~2~Zn~0.97~Co~0.03~Ge~2~O~7~
;
_journal_coeditor_code IZ3005
_journal_issue 7
_journal_name_full 'Acta Crystallographica Section C'
_journal_page_first i61
_journal_page_last i63
_journal_paper_doi 10.1107/S0108270106016180
_journal_volume 62
_journal_year 2006
_chemical_formula_iupac 'Ca2 Zn0.97 Co0.03 Ge2 O7'
_chemical_formula_moiety 'Ca2 Zn0.97 Co0.03 Ge2 O7'
_chemical_formula_sum 'Ca2 Co0.03 Ge2 O7 Zn0.97'
_chemical_formula_weight 402.53
_chemical_name_systematic 'dicalcium zinc cobalt digermanate'
_space_group_crystal_system monoclinic
_space_group_IT_number 14
_space_group_name_Hall '-P 2yn'
_space_group_name_H-M_alt 'P 1 21/n 1'
_audit_creation_method 'WinGX routine CIF_UPDATE'
_cell_angle_alpha 90
_cell_angle_beta 113.9084(12)
_cell_angle_gamma 90
_cell_formula_units_Z 4
_cell_length_a 9.1608(8)
_cell_length_b 7.9863(7)
_cell_length_c 9.4590(8)
_cell_measurement_reflns_used 5650
_cell_measurement_temperature 298(2)
_cell_measurement_theta_max 28.1
_cell_measurement_theta_min 2.6
_cell_volume 632.65(9)
_computing_cell_refinement X-AREA
_computing_data_collection 'X-AREA (Stoe & Cie, 2002)'
_computing_data_reduction X-AREA
_computing_molecular_graphics 'DIAMOND (Brandenburg, 1999)'
_computing_publication_material 'WinGX (Version 1.70.01; Farrugia, 1999)'
_computing_structure_refinement 'SHELXL97 (Sheldrick, 1997)'
_computing_structure_solution 'SHELXS97 (Sheldrick, 1997)'
_diffrn_measured_fraction_theta_full 0.977
_diffrn_measured_fraction_theta_max 0.977
_diffrn_measurement_device 'two-circle diffractometer'
_diffrn_measurement_device_type 'Stoe IPDS-II'
_diffrn_measurement_method \w
_diffrn_radiation_type MoK\a
_diffrn_radiation_wavelength 0.71073
_diffrn_reflns_av_R_equivalents 0.0442
_diffrn_reflns_limit_h_max 12
_diffrn_reflns_limit_h_min -11
_diffrn_reflns_limit_k_max 10
_diffrn_reflns_limit_k_min -10
_diffrn_reflns_limit_l_max 12
_diffrn_reflns_limit_l_min -12
_diffrn_reflns_number 5971
_diffrn_reflns_theta_full 28.14
_diffrn_reflns_theta_max 28.14
_diffrn_reflns_theta_min 2.61
_diffrn_standards_decay_% 0
_diffrn_standards_interval_count 0
_diffrn_standards_interval_time 0
_diffrn_standards_number 0
_exptl_absorpt_coefficient_mu 14.78
_exptl_absorpt_correction_T_max 0.24
_exptl_absorpt_correction_T_min 0.13
_exptl_absorpt_correction_type numerical
_exptl_absorpt_process_details 'via equivalents using X-SHAPE (Stoe & Cie 1996)'
_exptl_crystal_colour pink
_exptl_crystal_density_diffrn 4.227
_exptl_crystal_density_method 'not measured'
_exptl_crystal_description cuboid
_exptl_crystal_F_000 759.6
_exptl_crystal_size_max 0.15
_exptl_crystal_size_mid 0.12
_exptl_crystal_size_min 0.10
_refine_diff_density_max 0.687
_refine_diff_density_min -0.82
_refine_ls_extinction_coef 0.0198(8)
_refine_ls_extinction_expression Fc^*^=kFc[1+0.001xFc^2^\l^3^/sin(2\q)]^-1/4^
_refine_ls_extinction_method SHELXL97
_refine_ls_goodness_of_fit_ref 1.07
_refine_ls_hydrogen_treatment noref
_refine_ls_matrix_type full
_refine_ls_number_parameters 112
_refine_ls_number_reflns 1517
_refine_ls_number_restraints 1
_refine_ls_restrained_S_all 1.07
_refine_ls_R_factor_gt 0.0218
_refine_ls_shift/su_max 0.001
_refine_ls_structure_factor_coef Fsqd
_refine_ls_weighting_details 'calc w=1/[\s^2^(Fo^2^)+(0.0323P)^2^+0.4636P] where P=(Fo^2^+2Fc^2^)/3'
_refine_ls_weighting_scheme calc
_refine_ls_wR_factor_ref 0.053
_reflns_number_gt 1386
_reflns_number_total 1517
_reflns_threshold_expression I>2\s(I)
_cod_data_source_file iz3005.cif
_cod_data_source_block I
_cod_database_code 2015447

loop_
_space_group_symop_id
_space_group_symop_operation_xyz
1 x,y,z
2 -x+1/2,y+1/2,-z+1/2
3 -x,-y,-z
4 x+1/2,-y+1/2,z+1/2

loop_
_atom_site_type_symbol
_atom_site_label
_atom_site_fract_x
_atom_site_fract_y
_atom_site_fract_z
_atom_site_U_iso_or_equiv
_atom_site_adp_type
_atom_site_calc_flag
_atom_site_refinement_flags
_atom_site_occupancy
Ca Ca1 0.45903(7) 0.78514(7) 1.03006(6) 0.00821(14) Uani d . 1
Ca Ca2 0.70927(7) 0.93272(9) 0.79986(7) 0.01310(15) Uani d . 1
Zn Zn 0.32741(4) 0.90361(4) 0.61685(4) 0.00667(13) Uani d P 0.970(15)
Co Co 0.32741(4) 0.90361(4) 0.61685(4) 0.00667(13) Uani d P 0.030(16)
Ge Ge1 0.37237(3) 0.54508(4) 0.70941(3) 0.00489(10) Uani d . 1
Ge Ge2 0.46826(3) 0.23160(4) 0.57441(3) 0.00484(10) Uani d . 1
O O1 0.4539(3) 0.7406(3) 0.7791(2) 0.0093(4) Uani d . 1
O O2 0.3694(2) 0.4340(3) 0.8656(2) 0.0119(4) Uani d . 1
O O3 0.5137(2) 0.4371(3) 0.6560(2) 0.0079(4) Uani d . 1
O O4 0.1895(2) 0.5436(3) 0.5488(2) 0.0077(4) Uani d . 1
O O5 0.4668(2) 0.0960(3) 0.7198(2) 0.0078(4) Uani d . 1
O O6 0.6487(2) 0.1778(3) 0.5641(2) 0.0103(4) Uani d . 1
O O7 0.2899(3) 0.2309(3) 0.4148(2) 0.0124(4) Uani d . 1

loop_
_atom_site_aniso_label
_atom_site_aniso_U_11
_atom_site_aniso_U_22
_atom_site_aniso_U_33
_atom_site_aniso_U_12
_atom_site_aniso_U_13
_atom_site_aniso_U_23
Ca1 0.0083(3) 0.0102(3) 0.0048(2) 0.0030(2) 0.0012(2) 0.00075(19)
Ca2 0.0089(3) 0.0225(3) 0.0066(3) 0.0078(2) 0.0018(2) -0.0005(2)
Zn 0.00598(19) 0.0070(2) 0.00728(19) -0.00012(12) 0.00294(13) -0.00064(11)
Co 0.00598(19) 0.0070(2) 0.00728(19) -0.00012(12) 0.00294(13) -0.00064(11)
Ge1 0.00525(16) 0.00471(16) 0.00358(15) 0.00002(10) 0.00062(11) -0.00011(9)
Ge2 0.00423(15) 0.00573(16) 0.00379(16) -0.00022(10) 0.00081(11) -0.00063(9)
O1 0.0131(10) 0.0047(9) 0.0064(9) 0.0015(8) 0.0002(8) -0.0007(7)
O2 0.0074(10) 0.0189(11) 0.0102(10) 0.0032(8) 0.0044(8) 0.0092(8)
O3 0.0062(9) 0.0077(9) 0.0105(9) -0.0004(8) 0.0042(8) -0.0030(7)
O4 0.0037(9) 0.0109(10) 0.0055(9) 0.0005(7) -0.0013(7) -0.0005(7)
O5 0.0096(9) 0.0078(10) 0.0055(9) -0.0042(8) 0.0024(7) -0.0011(7)
O6 0.0067(9) 0.0157(11) 0.0076(9) 0.0013(8) 0.0020(8) -0.0039(8)
O7 0.0069(9) 0.0183(11) 0.0079(10) 0.0015(8) -0.0012(8) -0.0043(8)

loop_
_atom_type_symbol
_atom_type_description
_atom_type_scat_dispersion_real
_atom_type_scat_dispersion_imag
_atom_type_scat_source
Ca Ca 0.2262 0.3064 'International Tables Vol C Tables 4.2.6.8 and 6.1.1.4'
Zn Zn 0.2839 1.4301 'International Tables Vol C Tables 4.2.6.8 and 6.1.1.4'
Ge Ge 0.1547 1.8001 'International Tables Vol C Tables 4.2.6.8 and 6.1.1.4'
O O 0.0106 0.006 'International Tables Vol C Tables 4.2.6.8 and 6.1.1.4'
Co Co 0.3494 0.9721 'International Tables Vol C Tables 4.2.6.8 and 6.1.1.4'

loop_
_geom_angle_atom_site_label_1
_geom_angle_atom_site_label_2
_geom_angle_atom_site_label_3
_geom_angle_site_symmetry_1
_geom_angle_site_symmetry_3
_geom_angle
O2 Ca1 O5 3_667 3_667 90.39(8)
O2 Ca1 O1 3_667 . 92.76(7)
O5 Ca1 O1 3_667 . 158.94(8)
O2 Ca1 O4 3_667 2_556 170.75(8)
O5 Ca1 O4 3_667 2_556 82.21(7)
O1 Ca1 O4 . 2_556 92.22(7)
O2 Ca1 O4 3_667 4_676 88.55(7)
O5 Ca1 O4 3_667 4_676 79.38(7)
O1 Ca1 O4 . 4_676 79.89(7)
O4 Ca1 O4 2_556 4_676 84.65(7)
O2 Ca1 O7 3_667 2_556 107.07(8)
O5 Ca1 O7 3_667 2_556 77.59(7)
O1 Ca1 O7 . 2_556 121.04(7)
O4 Ca1 O7 2_556 2_556 76.83(7)
O4 Ca1 O7 4_676 2_556 152.10(7)
O3 Ca2 O7 2_656 3_666 77.92(7)
O3 Ca2 O5 2_656 1_565 145.03(8)
O7 Ca2 O5 3_666 1_565 110.10(7)
O3 Ca2 O4 2_656 4_676 108.53(7)
O7 Ca2 O4 3_666 4_676 151.51(8)
O5 Ca2 O4 1_565 4_676 80.94(7)
O3 Ca2 O6 2_656 2_656 68.03(7)
O7 Ca2 O6 3_666 2_656 79.19(7)
O5 Ca2 O6 1_565 2_656 145.94(7)
O4 Ca2 O6 4_676 2_656 77.94(7)
O3 Ca2 O1 2_656 . 146.46(7)
O7 Ca2 O1 3_666 . 86.01(7)
O5 Ca2 O1 1_565 . 68.27(7)
O4 Ca2 O1 4_676 . 73.57(7)
O6 Ca2 O1 2_656 . 80.23(7)
O3 Ca2 O6 2_656 1_565 89.02(7)
O7 Ca2 O6 3_666 1_565 77.26(7)
O5 Ca2 O6 1_565 1_565 61.40(6)
O4 Ca2 O6 4_676 1_565 129.44(7)
O6 Ca2 O6 2_656 1_565 150.03(4)
O1 Ca2 O6 . 1_565 116.07(6)
O3 Ca2 O7 2_656 4_676 80.19(7)
O7 Ca2 O7 3_666 4_676 137.20(6)
O5 Ca2 O7 1_565 4_676 71.19(7)
O4 Ca2 O7 4_676 4_676 70.82(7)
O6 Ca2 O7 2_656 4_676 124.76(7)
O1 Ca2 O7 . 4_676 129.11(7)
O6 Ca2 O7 1_565 4_676 66.01(6)
O2 Zn O6 2_556 3_666 125.25(9)
O2 Zn O5 2_556 1_565 107.72(9)
O6 Zn O5 3_666 1_565 114.57(9)
O2 Zn O1 2_556 . 107.13(10)
O6 Zn O1 3_666 . 102.98(9)
O5 Zn O1 1_565 . 94.04(8)
O2 Ge1 O1 . . 106.80(10)
O2 Ge1 O4 . . 113.40(10)
O1 Ge1 O4 . . 116.63(10)
O2 Ge1 O3 . . 104.88(10)
O1 Ge1 O3 . . 106.88(10)
O4 Ge1 O3 . . 107.45(9)
O7 Ge2 O6 . . 122.31(10)
O7 Ge2 O5 . . 112.33(10)
O6 Ge2 O5 . . 101.53(10)
O7 Ge2 O3 . . 110.76(10)
O6 Ge2 O3 . . 100.92(10)
O5 Ge2 O3 . . 107.59(9)

loop_
_geom_bond_atom_site_label_1
_geom_bond_atom_site_label_2
_geom_bond_site_symmetry_2
_geom_bond_distance
_geom_bond_publ_flag
Ca1 O2 3_667 2.291(2) n
Ca1 O5 3_667 2.379(2) n
Ca1 O1 . 2.382(2) ?
Ca1 O4 2_556 2.418(2) n
Ca1 O4 4_676 2.461(2) n
Ca1 O7 2_556 2.573(2) n
Ca2 O3 2_656 2.399(2) n
Ca2 O7 3_666 2.418(2) n
Ca2 O5 1_565 2.418(2) n
Ca2 O4 4_676 2.441(2) n
Ca2 O6 2_656 2.477(2) n
Ca2 O1 . 2.737(2) ?
Ca2 O6 1_565 2.848(2) n
Ca2 O7 4_676 2.880(2) n
Zn O2 2_556 1.892(2) ?
Zn O6 3_666 1.924(2) ?
Zn O5 1_565 1.983(2) ?
Zn O1 . 1.988(2) ?
Ge1 O2 . 1.733(2) ?
Ge1 O1 . 1.741(2) ?
Ge1 O4 . 1.7470(19) ?
Ge1 O3 . 1.791(2) ?
Ge2 O7 . 1.717(2) ?
Ge2 O6 . 1.749(2) ?
Ge2 O5 . 1.755(2) ?
Ge2 O3 . 1.789(2) ?
